data_4080609
loop_
_publ_author_name
'Turbervill, Robert S. P.'
'Jupp, Andrew R.'
'McCullough, Phillip S. B.'
'Erg\"o\,cmen, Doruk'
'Goicoechea, Jose M.'

_publ_contact_author
;
 Dr. J. M. Goicoechea           
 Chemistry Research Laboratory
 University of Oxford
 Mansfield Road
 Oxford
 OX1 3TA
 UK
;
_publ_section_title
;
 Synthesis and Characterization of Free and Coordinated
 1,2,3-Tripnictolide Anions
;
_journal_issue 7
_journal_name_full Organometallics
_journal_page_first 2234
_journal_paper_doi 10.1021/om4001296
_journal_volume 32
_journal_year 2013
_chemical_formula_moiety 'C18 H36 K N2 O6, C17 H10 As3 Mo O3'
_chemical_formula_sum 'C35 H46 As3 K Mo N2 O9'
_chemical_formula_weight 998.54
_chemical_name_systematic
; 
 [K(2,2,2-crypt)][Mo(As3C2Ph2)(CO)3]
;
_space_group_IT_number 14
_symmetry_cell_setting monoclinic
_symmetry_space_group_name_Hall '-P 2ybc'
_symmetry_space_group_name_H-M 'P 1 21/c 1'
_atom_sites_solution_hydrogens geom
_atom_sites_solution_primary direct
_atom_sites_solution_secondary difmap
_audit_creation_method SHELXL-97
_cell_angle_alpha 90.00
_cell_angle_beta 92.7850(10)
_cell_angle_gamma 90.00
_cell_formula_units_Z 8
_cell_length_a 10.9027(2)
_cell_length_b 37.5485(5)
_cell_length_c 20.3109(3)
_cell_measurement_reflns_used 44120
_cell_measurement_temperature 150(2)
_cell_measurement_theta_max 76.9829
_cell_measurement_theta_min 3.2046
_cell_volume 8305.1(2)
_computing_cell_refinement
;
CrysAlisPro, Agilent Technologies,
Version 1.171.35.21 (release 20-01-2012 CrysAlis171 .NET)
(compiled Jan 23 2012,18:06:46)
;
_computing_data_collection
;
CrysAlisPro, Agilent Technologies,
Version 1.171.35.21 (release 20-01-2012 CrysAlis171 .NET)
(compiled Jan 23 2012,18:06:46)
;
_computing_data_reduction
;
CrysAlisPro, Agilent Technologies,
Version 1.171.35.21 (release 20-01-2012 CrysAlis171 .NET)
(compiled Jan 23 2012,18:06:46)
;
_computing_molecular_graphics 'WinGX (Farrugia, 2005)'
_computing_publication_material 'XCIF (Sheldrick, 2001)'
_computing_structure_refinement 'SHELXL-97 (Sheldrick, 1997)'
_computing_structure_solution 'SHELXS-97 (Sheldrick, 1990)'
_diffrn_ambient_temperature 150(2)
_diffrn_detector_area_resol_mean 10.4102
_diffrn_measured_fraction_theta_full 0.984
_diffrn_measured_fraction_theta_max 0.984
_diffrn_measurement_device_type 'SuperNova, Dual, Cu at zero, Atlas'
_diffrn_measurement_method '\w scans'
_diffrn_radiation_monochromator mirror
_diffrn_radiation_source 'SuperNova (Cu) X-ray Source'
_diffrn_radiation_type CuK\a
_diffrn_radiation_wavelength 1.54178
_diffrn_reflns_av_R_equivalents 0.0344
_diffrn_reflns_av_sigmaI/netI 0.0191
_diffrn_reflns_limit_h_max 13
_diffrn_reflns_limit_h_min -13
_diffrn_reflns_limit_k_max 47
_diffrn_reflns_limit_k_min -46
_diffrn_reflns_limit_l_max 25
_diffrn_reflns_limit_l_min -21
_diffrn_reflns_number 103347
_diffrn_reflns_theta_full 77.18
_diffrn_reflns_theta_max 77.18
_diffrn_reflns_theta_min 3.21
_exptl_absorpt_coefficient_mu 6.563
_exptl_absorpt_correction_T_max 0.8799
_exptl_absorpt_correction_T_min 0.2279
_exptl_absorpt_correction_type multi-scan
_exptl_absorpt_process_details
;
CrysAlisPro, Agilent Technologies,
Version 1.171.35.21 (release 20-01-2012 CrysAlis171 .NET)
(compiled Jan 23 2012,18:06:46)
Empirical absorption correction using spherical harmonics,
 implemented in SCALE3 ABSPACK scaling algorithm.
;
_exptl_crystal_colour orange
_exptl_crystal_density_diffrn 1.597
_exptl_crystal_density_meas ?
_exptl_crystal_density_method 'not measured'
_exptl_crystal_description needle
_exptl_crystal_F_000 4016
_exptl_crystal_size_max 0.32
_exptl_crystal_size_mid 0.06
_exptl_crystal_size_min 0.02
_refine_diff_density_max 0.469
_refine_diff_density_min -0.422
_refine_diff_density_rms 0.056
_refine_ls_extinction_method none
_refine_ls_goodness_of_fit_ref 1.071
_refine_ls_hydrogen_treatment constr
_refine_ls_matrix_type full
_refine_ls_number_parameters 919
_refine_ls_number_reflns 17327
_refine_ls_number_restraints 0
_refine_ls_restrained_S_all 1.071
_refine_ls_R_factor_all 0.0293
_refine_ls_R_factor_gt 0.0259
_refine_ls_shift/su_max 0.006
_refine_ls_shift/su_mean 0.000
_refine_ls_structure_factor_coef Fsqd
_refine_ls_weighting_details 'calc w=1/[\s^2^(Fo^2^)+(0.0200P)^2^+7.5475P] where P=(Fo^2^+2Fc^2^)/3'
_refine_ls_weighting_scheme calc
_refine_ls_wR_factor_gt 0.0591
_refine_ls_wR_factor_ref 0.0612
_reflns_number_gt 15932
_reflns_number_total 17327
_reflns_threshold_expression >2\s(I)
_cod_data_source_file om4001296_si_002.cif
_cod_data_source_block 10
_cod_depositor_comments
;
The following automatic conversions were performed:

'_exptl_crystal_density_meas' value 'not measured' was changed to '?'
- the value is perceived as not measured.

Automatic conversion script
Id: cif_fix_values 3008 2015-01-20 13:52:24Z robertas 
;
_cod_original_sg_symbol_H-M 'P 21/c'
_cod_database_code 4080609

loop_
_symmetry_equiv_pos_as_xyz
'x, y, z'
'-x, y+1/2, -z+1/2'
'-x, -y, -z'
'x, -y-1/2, z-1/2'

loop_
_atom_site_label
_atom_site_type_symbol
_atom_site_fract_x
_atom_site_fract_y
_atom_site_fract_z
_atom_site_U_iso_or_equiv
_atom_site_adp_type
_atom_site_occupancy
_atom_site_symmetry_multiplicity
_atom_site_calc_flag
_atom_site_refinement_flags
Mo1 Mo 0.996654(15) 0.978406(5) 0.705849(9) 0.02983(4) Uani 1 1 d .
As1 As 1.07681(2) 0.913459(7) 0.669436(16) 0.04201(7) Uani 1 1 d .
As2 As 1.09566(3) 0.957693(8) 0.587648(15) 0.04315(7) Uani 1 1 d .
As3 As 0.89141(2) 0.977237(7) 0.584583(13) 0.03713(6) Uani 1 1 d .
C1 C 0.8322(2) 0.94523(6) 0.64883(12) 0.0323(5) Uani 1 1 d .
C2 C 0.9065(2) 0.92062(6) 0.68413(12) 0.0343(5) Uani 1 1 d .
C3 C 0.6959(2) 0.94590(6) 0.65527(12) 0.0334(5) Uani 1 1 d .
C4 C 0.6361(2) 0.97515(6) 0.68072(13) 0.0397(5) Uani 1 1 d .
H4 H 0.6818 0.9956 0.6944 0.048 Uiso 1 1 calc R
C5 C 0.5096(2) 0.97449(7) 0.68616(15) 0.0471(6) Uani 1 1 d .
H5 H 0.4692 0.9945 0.7037 0.057 Uiso 1 1 calc R
C6 C 0.4418(2) 0.94490(8) 0.66628(15) 0.0484(6) Uani 1 1 d .
H6 H 0.3554 0.9445 0.6705 0.058 Uiso 1 1 calc R
C7 C 0.5009(2) 0.91587(7) 0.64019(14) 0.0459(6) Uani 1 1 d .
H7 H 0.4549 0.8955 0.6264 0.055 Uiso 1 1 calc R
C8 C 0.6266(2) 0.91650(7) 0.63414(13) 0.0414(5) Uani 1 1 d .
H8 H 0.6662 0.8967 0.6154 0.050 Uiso 1 1 calc R
C9 C 0.8538(2) 0.89592(6) 0.73355(13) 0.0373(5) Uani 1 1 d .
C10 C 0.7843(2) 0.90804(7) 0.78493(14) 0.0429(6) Uani 1 1 d .
H10 H 0.7710 0.9329 0.7899 0.051 Uiso 1 1 calc R
C11 C 0.7345(3) 0.88450(8) 0.82867(15) 0.0519(7) Uani 1 1 d .
H11 H 0.6874 0.8933 0.8633 0.062 Uiso 1 1 calc R
C12 C 0.7529(3) 0.84830(8) 0.82242(17) 0.0594(8) Uani 1 1 d .
H12 H 0.7199 0.8322 0.8530 0.071 Uiso 1 1 calc R
C13 C 0.8192(3) 0.83590(8) 0.77168(19) 0.0613(8) Uani 1 1 d .
H13 H 0.8305 0.8110 0.7666 0.074 Uiso 1 1 calc R
C14 C 0.8703(3) 0.85931(7) 0.72749(15) 0.0485(6) Uani 1 1 d .
H14 H 0.9169 0.8502 0.6929 0.058 Uiso 1 1 calc R
C15 C 1.1631(2) 0.98774(9) 0.73918(17) 0.0561(8) Uani 1 1 d .
C16 C 0.9616(3) 1.02944(7) 0.70802(14) 0.0529(7) Uani 1 1 d .
C17 C 0.9485(3) 0.98098(8) 0.79629(14) 0.0540(7) Uani 1 1 d .
O1 O 1.26276(19) 0.99237(9) 0.75905(17) 0.1018(12) Uani 1 1 d .
O2 O 0.9424(3) 1.05960(6) 0.71203(13) 0.0859(9) Uani 1 1 d .
O3 O 0.9241(3) 0.98474(8) 0.85102(13) 0.0965(11) Uani 1 1 d .
Mo2 Mo 0.021284(15) 0.763687(5) 0.136208(8) 0.02781(4) Uani 1 1 d .
As4 As 0.05699(2) 0.818845(7) 0.218638(13) 0.03411(6) Uani 1 1 d .
As5 As 0.12950(3) 0.827417(7) 0.113042(13) 0.03753(6) Uani 1 1 d .
As6 As 0.25878(2) 0.777471(7) 0.109602(12) 0.03355(6) Uani 1 1 d .
C18 C 0.22099(19) 0.75864(6) 0.19473(10) 0.0293(4) Uani 1 1 d .
C19 C 0.1431(2) 0.77510(6) 0.23772(10) 0.0299(4) Uani 1 1 d .
C20 C 0.2923(2) 0.72577(6) 0.21384(10) 0.0317(4) Uani 1 1 d .
C21 C 0.2369(2) 0.69329(7) 0.22732(12) 0.0400(5) Uani 1 1 d .
H21 H 0.1500 0.6913 0.2250 0.048 Uiso 1 1 calc R
C22 C 0.3086(3) 0.66375(7) 0.24421(14) 0.0496(7) Uani 1 1 d .
H22 H 0.2700 0.6416 0.2526 0.060 Uiso 1 1 calc R
C23 C 0.4358(3) 0.66611(7) 0.24899(13) 0.0465(6) Uani 1 1 d .
H23 H 0.4841 0.6458 0.2606 0.056 Uiso 1 1 calc R
C24 C 0.4913(2) 0.69835(7) 0.23668(13) 0.0425(6) Uani 1 1 d .
H24 H 0.5782 0.7004 0.2406 0.051 Uiso 1 1 calc R
C25 C 0.4203(2) 0.72766(6) 0.21864(11) 0.0350(5) Uani 1 1 d .
H25 H 0.4596 0.7495 0.2093 0.042 Uiso 1 1 calc R
C26 C 0.1287(2) 0.76076(6) 0.30570(11) 0.0324(5) Uani 1 1 d .
C27 C 0.0323(3) 0.73915(10) 0.32102(13) 0.0623(9) Uani 1 1 d .
H27 H -0.0292 0.7335 0.2879 0.075 Uiso 1 1 calc R
C28 C 0.0235(3) 0.72545(11) 0.38406(15) 0.0710(11) Uani 1 1 d .
H28 H -0.0430 0.7103 0.3937 0.085 Uiso 1 1 calc R
C29 C 0.1109(3) 0.73380(9) 0.43266(12) 0.0495(7) Uani 1 1 d .
H29 H 0.1053 0.7244 0.4758 0.059 Uiso 1 1 calc R
C30 C 0.2057(3) 0.75573(8) 0.41827(12) 0.0465(6) Uani 1 1 d .
H30 H 0.2660 0.7617 0.4518 0.056 Uiso 1 1 calc R
C31 C 0.2151(2) 0.76936(7) 0.35519(12) 0.0393(5) Uani 1 1 d .
H31 H 0.2813 0.7847 0.3460 0.047 Uiso 1 1 calc R
C32 C -0.0827(2) 0.77407(6) 0.05756(11) 0.0347(5) Uani 1 1 d .
C33 C 0.0370(2) 0.71351(7) 0.10913(11) 0.0353(5) Uani 1 1 d .
C34 C -0.1353(2) 0.75275(6) 0.17412(11) 0.0317(4) Uani 1 1 d .
O4 O -0.14786(17) 0.78082(6) 0.01248(9) 0.0479(4) Uani 1 1 d .
O5 O 0.04596(17) 0.68403(5) 0.09432(10) 0.0461(4) Uani 1 1 d .
O6 O -0.23190(16) 0.74667(5) 0.19359(9) 0.0432(4) Uani 1 1 d .
K101 K 0.57062(4) 0.867004(12) 0.42949(2) 0.02964(9) Uani 1 1 d .
N101 N 0.82518(17) 0.83831(6) 0.43004(10) 0.0356(4) Uani 1 1 d .
N102 N 0.31383(17) 0.89603(5) 0.42787(10) 0.0344(4) Uani 1 1 d .
O101 O 0.65226(15) 0.82888(4) 0.31606(8) 0.0364(3) Uani 1 1 d .
O102 O 0.40186(15) 0.84573(4) 0.32778(8) 0.0351(3) Uani 1 1 d .
O103 O 0.63774(15) 0.81317(5) 0.51942(8) 0.0396(4) Uani 1 1 d .
O104 O 0.41263(14) 0.84733(4) 0.52972(8) 0.0354(3) Uani 1 1 d .
O105 O 0.77105(16) 0.91387(5) 0.44139(9) 0.0420(4) Uani 1 1 d .
O106 O 0.53198(17) 0.94243(4) 0.41949(9) 0.0420(4) Uani 1 1 d .
C101 C 0.8582(2) 0.82903(7) 0.36277(12) 0.0410(5) Uani 1 1 d .
H10A H 0.9354 0.8151 0.3653 0.049 Uiso 1 1 calc R
H10B H 0.8738 0.8512 0.3383 0.049 Uiso 1 1 calc R
C102 C 0.7611(2) 0.80788(7) 0.32508(13) 0.0411(5) Uani 1 1 d .
H10C H 0.7910 0.8010 0.2817 0.049 Uiso 1 1 calc R
H10D H 0.7428 0.7859 0.3496 0.049 Uiso 1 1 calc R
C103 C 0.5552(2) 0.80877(7) 0.28477(12) 0.0397(5) Uani 1 1 d .
H10E H 0.5296 0.7896 0.3146 0.048 Uiso 1 1 calc R
H10F H 0.5840 0.7976 0.2441 0.048 Uiso 1 1 calc R
C104 C 0.4491(2) 0.83269(7) 0.26799(12) 0.0391(5) Uani 1 1 d .
H10G H 0.4759 0.8528 0.2408 0.047 Uiso 1 1 calc R
H10H H 0.3844 0.8194 0.2425 0.047 Uiso 1 1 calc R
C105 C 0.3063(2) 0.87103(7) 0.31462(12) 0.0395(5) Uani 1 1 d .
H10I H 0.2487 0.8620 0.2793 0.047 Uiso 1 1 calc R
H10J H 0.3417 0.8937 0.2995 0.047 Uiso 1 1 calc R
C106 C 0.2388(2) 0.87720(7) 0.37665(13) 0.0395(5) Uani 1 1 d .
H10K H 0.1638 0.8913 0.3657 0.047 Uiso 1 1 calc R
H10L H 0.2129 0.8540 0.3943 0.047 Uiso 1 1 calc R
C107 C 0.8322(2) 0.80624(8) 0.47185(13) 0.0438(6) Uani 1 1 d .
H10M H 0.9196 0.8006 0.4827 0.053 Uiso 1 1 calc R
H10N H 0.7961 0.7859 0.4467 0.053 Uiso 1 1 calc R
C108 C 0.7663(2) 0.81028(8) 0.53522(13) 0.0453(6) Uani 1 1 d .
H10O H 0.7828 0.7894 0.5640 0.054 Uiso 1 1 calc R
H10P H 0.7960 0.8318 0.5591 0.054 Uiso 1 1 calc R
C109 C 0.5706(2) 0.81082(7) 0.57759(12) 0.0409(5) Uani 1 1 d .
H10Q H 0.5950 0.8304 0.6082 0.049 Uiso 1 1 calc R
H10R H 0.5882 0.7879 0.6001 0.049 Uiso 1 1 calc R
C110 C 0.4365(2) 0.81344(7) 0.55870(13) 0.0410(5) Uani 1 1 d .
H11A H 0.4127 0.7944 0.5269 0.049 Uiso 1 1 calc R
H11B H 0.3878 0.8105 0.5982 0.049 Uiso 1 1 calc R
C111 C 0.2842(2) 0.85374(7) 0.52089(13) 0.0413(5) Uani 1 1 d .
H11C H 0.2450 0.8517 0.5637 0.050 Uiso 1 1 calc R
H11D H 0.2465 0.8359 0.4903 0.050 Uiso 1 1 calc R
C112 C 0.2643(2) 0.89049(7) 0.49316(13) 0.0406(5) Uani 1 1 d .
H11E H 0.1750 0.8954 0.4900 0.049 Uiso 1 1 calc R
H11F H 0.3028 0.9079 0.5243 0.049 Uiso 1 1 calc R
C113 C 0.9102(2) 0.86561(8) 0.45719(14) 0.0466(6) Uani 1 1 d .
H11G H 0.9955 0.8579 0.4501 0.056 Uiso 1 1 calc R
H11H H 0.9011 0.8672 0.5053 0.056 Uiso 1 1 calc R
C114 C 0.8908(2) 0.90174(8) 0.42762(15) 0.0485(6) Uani 1 1 d .
H11I H 0.9532 0.9185 0.4465 0.058 Uiso 1 1 calc R
H11J H 0.8994 0.9006 0.3794 0.058 Uiso 1 1 calc R
C115 C 0.7491(3) 0.94885(7) 0.41716(14) 0.0466(6) Uani 1 1 d .
H11K H 0.7403 0.9485 0.3684 0.056 Uiso 1 1 calc R
H11L H 0.8192 0.9645 0.4303 0.056 Uiso 1 1 calc R
C116 C 0.6343(3) 0.96278(7) 0.44491(14) 0.0472(6) Uani 1 1 d .
H11M H 0.6403 0.9611 0.4936 0.057 Uiso 1 1 calc R
H11N H 0.6230 0.9881 0.4327 0.057 Uiso 1 1 calc R
C117 C 0.4210(3) 0.95408(6) 0.44661(14) 0.0449(6) Uani 1 1 d .
H11O H 0.4109 0.9800 0.4399 0.054 Uiso 1 1 calc R
H11P H 0.4237 0.9493 0.4946 0.054 Uiso 1 1 calc R
C118 C 0.3147(2) 0.93442(7) 0.41298(14) 0.0437(6) Uani 1 1 d .
H11Q H 0.2370 0.9451 0.4268 0.052 Uiso 1 1 calc R
H11R H 0.3181 0.9376 0.3647 0.052 Uiso 1 1 calc R
K201 K 0.51732(5) 0.908108(14) 0.04477(3) 0.03865(11) Uani 1 1 d .
N201 N 0.3110(2) 0.90786(6) -0.05900(12) 0.0506(6) Uani 1 1 d .
N202 N 0.7263(2) 0.91055(6) 0.14748(11) 0.0441(5) Uani 1 1 d .
O201 O 0.28558(17) 0.93516(5) 0.07565(9) 0.0463(4) Uani 1 1 d .
O202 O 0.46733(17) 0.92230(5) 0.17970(9) 0.0419(4) Uani 1 1 d .
O203 O 0.42998(19) 0.84291(5) -0.00635(10) 0.0496(4) Uani 1 1 d .
O204 O 0.65040(17) 0.84610(5) 0.07344(10) 0.0473(4) Uani 1 1 d .
O205 O 0.5438(2) 0.94462(5) -0.07542(10) 0.0513(5) Uani 1 1 d .
O206 O 0.71914(17) 0.95670(5) 0.02985(9) 0.0470(4) Uani 1 1 d .
C201 C 0.2152(3) 0.93213(9) -0.03815(16) 0.0594(8) Uani 1 1 d .
H20A H 0.1405 0.9285 -0.0670 0.071 Uiso 1 1 calc R
H20B H 0.2431 0.9569 -0.0444 0.071 Uiso 1 1 calc R
C202 C 0.1820(3) 0.92745(9) 0.03274(17) 0.0574(7) Uani 1 1 d .
H20C H 0.1135 0.9436 0.0425 0.069 Uiso 1 1 calc R
H20D H 0.1547 0.9027 0.0399 0.069 Uiso 1 1 calc R
C203 C 0.2576(3) 0.93046(8) 0.14302(15) 0.0511(7) Uani 1 1 d .
H20E H 0.2436 0.9049 0.1520 0.061 Uiso 1 1 calc R
H20F H 0.1817 0.9437 0.1522 0.061 Uiso 1 1 calc R
C204 C 0.3613(3) 0.94380(7) 0.18641(14) 0.0474(6) Uani 1 1 d .
H20G H 0.3800 0.9687 0.1746 0.057 Uiso 1 1 calc R
H20H H 0.3376 0.9435 0.2329 0.057 Uiso 1 1 calc R
C205 C 0.5686(3) 0.93608(8) 0.21886(14) 0.0492(6) Uani 1 1 d .
H20I H 0.5461 0.9379 0.2654 0.059 Uiso 1 1 calc R
H20J H 0.5892 0.9602 0.2033 0.059 Uiso 1 1 calc R
C206 C 0.6782(3) 0.91203(8) 0.21414(14) 0.0500(6) Uani 1 1 d .
H20K H 0.7443 0.9204 0.2455 0.060 Uiso 1 1 calc R
H20L H 0.6551 0.8877 0.2275 0.060 Uiso 1 1 calc R
C207 C 0.2634(3) 0.87113(9) -0.06587(17) 0.0621(8) Uani 1 1 d .
H20M H 0.2107 0.8695 -0.1068 0.075 Uiso 1 1 calc R
H20N H 0.2115 0.8659 -0.0284 0.075 Uiso 1 1 calc R
C208 C 0.3624(3) 0.84324(9) -0.06791(17) 0.0626(8) Uani 1 1 d .
H20O H 0.3251 0.8196 -0.0766 0.075 Uiso 1 1 calc R
H20P H 0.4179 0.8487 -0.1038 0.075 Uiso 1 1 calc R
C209 C 0.5180(3) 0.81470(8) -0.00254(17) 0.0567(8) Uani 1 1 d .
H20Q H 0.5793 0.8182 -0.0363 0.068 Uiso 1 1 calc R
H20R H 0.4764 0.7916 -0.0111 0.068 Uiso 1 1 calc R
C310 C 0.5806(3) 0.81437(7) 0.06442(17) 0.0531(7) Uani 1 1 d .
H21A H 0.5188 0.8128 0.0984 0.064 Uiso 1 1 calc R
H21B H 0.6353 0.7934 0.0690 0.064 Uiso 1 1 calc R
C211 C 0.7240(3) 0.84467(8) 0.13350(16) 0.0540(7) Uani 1 1 d .
H21C H 0.7787 0.8236 0.1333 0.065 Uiso 1 1 calc R
H21D H 0.6706 0.8424 0.1713 0.065 Uiso 1 1 calc R
C212 C 0.7994(3) 0.87811(8) 0.14031(17) 0.0549(7) Uani 1 1 d .
H21E H 0.8571 0.8758 0.1793 0.066 Uiso 1 1 calc R
H21F H 0.8489 0.8806 0.1010 0.066 Uiso 1 1 calc R
C213 C 0.3569(3) 0.91981(9) -0.12255(15) 0.0624(8) Uani 1 1 d .
H21G H 0.2858 0.9251 -0.1532 0.075 Uiso 1 1 calc R
H21H H 0.4037 0.9001 -0.1419 0.075 Uiso 1 1 calc R
C214 C 0.4382(3) 0.95235(9) -0.11699(15) 0.0599(8) Uani 1 1 d .
H21I H 0.4637 0.9594 -0.1613 0.072 Uiso 1 1 calc R
H21J H 0.3922 0.9724 -0.0984 0.072 Uiso 1 1 calc R
C215 C 0.6292(3) 0.97349(8) -0.07440(16) 0.0589(8) Uani 1 1 d .
H21K H 0.5926 0.9945 -0.0534 0.071 Uiso 1 1 calc R
H21L H 0.6477 0.9800 -0.1201 0.071 Uiso 1 1 calc R
C216 C 0.7442(3) 0.96329(8) -0.03724(15) 0.0548(7) Uani 1 1 d .
H21M H 0.7790 0.9416 -0.0569 0.066 Uiso 1 1 calc R
H21N H 0.8053 0.9827 -0.0397 0.066 Uiso 1 1 calc R
C217 C 0.8303(3) 0.94900(9) 0.06693(15) 0.0528(7) Uani 1 1 d .
H21O H 0.8877 0.9693 0.0643 0.063 Uiso 1 1 calc R
H21P H 0.8698 0.9277 0.0485 0.063 Uiso 1 1 calc R
C218 C 0.8022(3) 0.94236(8) 0.13752(15) 0.0521(7) Uani 1 1 d .
H21Q H 0.8806 0.9398 0.1638 0.063 Uiso 1 1 calc R
H21R H 0.7592 0.9634 0.1545 0.063 Uiso 1 1 calc R

loop_
_atom_site_aniso_label
_atom_site_aniso_U_11
_atom_site_aniso_U_22
_atom_site_aniso_U_33
_atom_site_aniso_U_23
_atom_site_aniso_U_13
_atom_site_aniso_U_12
Mo1 0.02562(8) 0.03111(8) 0.03282(9) -0.00358(7) 0.00213(7) -0.00046(6)
As1 0.03098(13) 0.03879(14) 0.05633(17) -0.00707(12) 0.00294(12) 0.00744(10)
As2 0.03744(14) 0.04782(15) 0.04517(16) -0.01073(12) 0.01204(12) 0.00050(11)
As3 0.03757(13) 0.04034(14) 0.03338(13) -0.00236(10) 0.00078(10) 0.00059(10)
C1 0.0293(11) 0.0318(11) 0.0356(12) -0.0043(9) 0.0001(9) 0.0008(8)
C2 0.0299(11) 0.0311(11) 0.0415(13) -0.0072(9) -0.0001(9) 0.0018(8)
C3 0.0309(11) 0.0342(11) 0.0347(12) -0.0005(9) -0.0028(9) 0.0023(9)
C4 0.0331(12) 0.0358(12) 0.0502(15) -0.0040(10) 0.0014(10) 0.0008(9)
C5 0.0329(12) 0.0461(14) 0.0626(18) -0.0048(12) 0.0054(12) 0.0062(10)
C6 0.0260(11) 0.0589(16) 0.0599(17) 0.0028(13) -0.0013(11) -0.0009(11)
C7 0.0346(13) 0.0459(14) 0.0561(16) -0.0030(12) -0.0086(11) -0.0067(10)
C8 0.0359(12) 0.0378(12) 0.0499(15) -0.0088(11) -0.0046(11) 0.0018(10)
C9 0.0337(11) 0.0312(11) 0.0463(14) -0.0013(10) -0.0063(10) -0.0007(9)
C10 0.0423(13) 0.0358(12) 0.0506(15) 0.0002(11) 0.0031(11) -0.0062(10)
C11 0.0530(16) 0.0499(15) 0.0528(17) 0.0013(13) 0.0042(13) -0.0160(13)
C12 0.0654(19) 0.0474(16) 0.065(2) 0.0127(14) -0.0019(16) -0.0161(14)
C13 0.067(2) 0.0330(13) 0.083(2) 0.0073(14) -0.0084(17) -0.0016(13)
C14 0.0485(15) 0.0343(13) 0.0619(18) -0.0027(12) -0.0042(13) 0.0049(11)
C15 0.0339(14) 0.0648(18) 0.070(2) -0.0330(16) 0.0048(13) -0.0010(12)
C16 0.074(2) 0.0427(15) 0.0403(15) -0.0064(11) -0.0142(13) 0.0124(13)
C17 0.0619(18) 0.0581(17) 0.0432(16) -0.0106(13) 0.0147(13) -0.0273(14)
O1 0.0290(11) 0.133(2) 0.142(3) -0.091(2) -0.0077(13) -0.0010(13)
O2 0.143(3) 0.0402(12) 0.0704(16) -0.0116(11) -0.0348(16) 0.0271(14)
O3 0.135(3) 0.105(2) 0.0535(15) -0.0268(14) 0.0454(16) -0.0622(19)
Mo2 0.02720(8) 0.03388(9) 0.02237(8) -0.00264(6) 0.00155(6) -0.00397(6)
As4 0.03617(13) 0.03599(12) 0.03028(12) -0.00564(10) 0.00278(10) -0.00239(10)
As5 0.04297(14) 0.03695(13) 0.03278(13) 0.00366(10) 0.00289(11) -0.00655(11)
As6 0.03170(12) 0.04451(14) 0.02485(12) 0.00034(10) 0.00566(9) -0.00558(10)
C18 0.0263(10) 0.0391(11) 0.0224(10) -0.0014(8) -0.0002(8) -0.0068(8)
C19 0.0281(10) 0.0373(11) 0.0244(10) -0.0027(8) 0.0008(8) -0.0054(8)
C20 0.0330(11) 0.0404(12) 0.0216(10) -0.0047(8) 0.0004(8) -0.0024(9)
C21 0.0374(12) 0.0470(13) 0.0351(12) 0.0052(10) -0.0031(10) -0.0085(10)
C22 0.0612(17) 0.0426(14) 0.0438(15) 0.0087(11) -0.0095(13) -0.0088(12)
C23 0.0556(16) 0.0455(14) 0.0378(13) 0.0014(11) -0.0060(12) 0.0086(12)
C24 0.0377(13) 0.0535(15) 0.0361(13) -0.0063(11) -0.0002(10) 0.0054(11)
C25 0.0340(11) 0.0406(12) 0.0304(11) -0.0072(9) 0.0023(9) -0.0038(9)
C26 0.0324(11) 0.0427(12) 0.0224(10) -0.0048(9) 0.0036(8) -0.0020(9)
C27 0.0514(17) 0.108(3) 0.0268(13) 0.0120(15) -0.0045(12) -0.0376(17)
C28 0.0563(18) 0.121(3) 0.0357(15) 0.0191(17) 0.0008(13) -0.039(2)
C29 0.0497(15) 0.0761(19) 0.0229(11) 0.0064(12) 0.0041(11) -0.0026(13)
C30 0.0499(15) 0.0593(16) 0.0291(12) -0.0003(11) -0.0089(11) -0.0033(12)
C31 0.0390(13) 0.0467(13) 0.0317(12) -0.0019(10) -0.0024(10) -0.0067(10)
C32 0.0319(11) 0.0427(12) 0.0300(11) -0.0031(9) 0.0055(9) -0.0027(9)
C33 0.0287(11) 0.0462(13) 0.0309(11) -0.0040(10) -0.0009(9) 0.0005(9)
C34 0.0345(11) 0.0340(11) 0.0265(10) -0.0051(8) 0.0017(9) -0.0025(9)
O4 0.0414(10) 0.0695(12) 0.0320(9) 0.0007(8) -0.0059(8) 0.0080(9)
O5 0.0453(10) 0.0415(10) 0.0509(11) -0.0139(8) -0.0039(8) 0.0040(8)
O6 0.0360(9) 0.0505(10) 0.0440(10) -0.0064(8) 0.0126(8) -0.0087(7)
K101 0.0281(2) 0.0320(2) 0.0288(2) 0.00038(17) 0.00099(17) 0.00005(16)
N101 0.0300(9) 0.0481(11) 0.0289(10) -0.0026(8) 0.0023(7) 0.0036(8)
N102 0.0314(9) 0.0350(10) 0.0365(10) -0.0035(8) -0.0030(8) 0.0061(7)
O101 0.0357(8) 0.0388(8) 0.0345(8) -0.0066(7) 0.0010(7) -0.0018(7)
O102 0.0352(8) 0.0400(8) 0.0298(8) -0.0028(7) 0.0007(6) -0.0013(7)
O103 0.0369(9) 0.0518(10) 0.0301(8) 0.0088(7) 0.0024(7) 0.0093(7)
O104 0.0296(8) 0.0406(9) 0.0362(9) 0.0059(7) 0.0040(6) -0.0005(6)
O105 0.0364(9) 0.0421(9) 0.0475(10) 0.0006(8) 0.0034(7) -0.0064(7)
O106 0.0475(10) 0.0310(8) 0.0468(10) -0.0062(7) -0.0062(8) -0.0014(7)
C101 0.0328(12) 0.0560(15) 0.0347(13) -0.0035(11) 0.0075(10) 0.0052(10)
C102 0.0415(13) 0.0476(14) 0.0343(12) -0.0064(10) 0.0042(10) 0.0072(11)
C103 0.0418(13) 0.0413(13) 0.0364(13) -0.0102(10) 0.0070(10) -0.0084(10)
C104 0.0381(12) 0.0504(14) 0.0288(11) -0.0069(10) 0.0019(9) -0.0101(10)
C105 0.0388(12) 0.0434(13) 0.0354(12) -0.0011(10) -0.0084(10) -0.0010(10)
C106 0.0282(11) 0.0455(13) 0.0440(14) -0.0031(11) -0.0052(10) 0.0027(9)
C107 0.0383(13) 0.0556(15) 0.0379(13) 0.0062(11) 0.0049(10) 0.0184(11)
C108 0.0394(13) 0.0613(16) 0.0352(13) 0.0099(11) 0.0019(10) 0.0180(12)
C109 0.0428(13) 0.0470(13) 0.0334(12) 0.0118(10) 0.0065(10) 0.0045(11)
C110 0.0391(13) 0.0444(13) 0.0398(13) 0.0121(11) 0.0046(10) -0.0051(10)
C111 0.0270(11) 0.0567(15) 0.0407(13) -0.0003(11) 0.0060(10) -0.0026(10)
C112 0.0286(11) 0.0498(14) 0.0437(14) -0.0070(11) 0.0038(10) 0.0078(10)
C113 0.0279(12) 0.0658(17) 0.0458(15) -0.0105(13) -0.0017(10) 0.0018(11)
C114 0.0349(13) 0.0587(16) 0.0524(16) -0.0101(13) 0.0075(11) -0.0126(11)
C115 0.0538(16) 0.0419(13) 0.0435(14) 0.0027(11) -0.0028(12) -0.0175(12)
C116 0.0578(16) 0.0321(12) 0.0502(15) -0.0033(11) -0.0113(13) -0.0074(11)
C117 0.0555(16) 0.0301(11) 0.0484(15) -0.0059(10) -0.0051(12) 0.0072(10)
C118 0.0455(14) 0.0360(12) 0.0486(15) -0.0031(11) -0.0070(11) 0.0115(10)
K201 0.0419(3) 0.0372(2) 0.0373(3) 0.0020(2) 0.0056(2) -0.0015(2)
N201 0.0566(14) 0.0504(13) 0.0442(13) 0.0053(10) -0.0053(11) -0.0088(11)
N202 0.0395(11) 0.0474(12) 0.0454(12) 0.0004(10) 0.0005(9) -0.0027(9)
O201 0.0417(10) 0.0515(10) 0.0462(10) 0.0068(8) 0.0065(8) 0.0018(8)
O202 0.0461(10) 0.0382(9) 0.0418(10) -0.0012(7) 0.0069(8) 0.0009(7)
O203 0.0582(12) 0.0419(10) 0.0487(11) -0.0037(8) 0.0045(9) -0.0038(8)
O204 0.0424(10) 0.0395(9) 0.0603(12) 0.0045(8) 0.0078(9) 0.0001(7)
O205 0.0641(12) 0.0459(10) 0.0439(10) 0.0110(8) 0.0010(9) -0.0105(9)
O206 0.0456(10) 0.0555(11) 0.0411(10) 0.0019(8) 0.0127(8) -0.0096(8)
C201 0.0548(17) 0.0616(18) 0.0601(19) 0.0127(15) -0.0136(14) -0.0024(14)
C202 0.0416(15) 0.0637(18) 0.067(2) 0.0090(15) -0.0014(14) 0.0009(13)
C203 0.0484(15) 0.0513(15) 0.0550(17) 0.0104(13) 0.0163(13) 0.0092(12)
C204 0.0627(17) 0.0386(13) 0.0424(14) 0.0052(11) 0.0167(13) 0.0118(12)
C205 0.0562(16) 0.0494(15) 0.0425(15) -0.0068(12) 0.0069(12) -0.0091(12)
C206 0.0526(16) 0.0570(16) 0.0399(14) 0.0011(12) -0.0020(12) -0.0072(13)
C207 0.068(2) 0.0590(18) 0.0581(19) 0.0021(15) -0.0141(16) -0.0173(15)
C208 0.080(2) 0.0519(17) 0.0547(18) -0.0089(14) -0.0055(16) -0.0153(16)
C209 0.0580(18) 0.0409(14) 0.073(2) -0.0104(14) 0.0195(15) -0.0053(12)
C310 0.0452(15) 0.0386(13) 0.076(2) 0.0067(13) 0.0120(14) -0.0006(11)
C211 0.0497(16) 0.0483(15) 0.0643(19) 0.0075(14) 0.0044(14) 0.0114(12)
C212 0.0408(14) 0.0589(17) 0.0645(19) 0.0023(14) -0.0015(13) 0.0060(12)
C213 0.074(2) 0.070(2) 0.0426(16) 0.0079(14) -0.0102(15) -0.0114(17)
C214 0.075(2) 0.0613(18) 0.0432(16) 0.0144(14) -0.0012(14) -0.0081(16)
C215 0.080(2) 0.0485(16) 0.0490(17) 0.0126(13) 0.0110(15) -0.0171(15)
C216 0.0644(19) 0.0556(17) 0.0460(16) 0.0028(13) 0.0181(14) -0.0170(14)
C217 0.0400(14) 0.0607(17) 0.0585(18) -0.0007(14) 0.0084(13) -0.0103(12)
C218 0.0449(15) 0.0602(17) 0.0509(16) -0.0016(13) -0.0019(12) -0.0125(13)

loop_
_atom_type_symbol
_atom_type_description
_atom_type_scat_dispersion_real
_atom_type_scat_dispersion_imag
_atom_type_scat_source
C C 0.0181 0.0091 'International Tables Vol C Tables 4.2.6.8 and 6.1.1.4'
H H 0.0000 0.0000 'International Tables Vol C Tables 4.2.6.8 and 6.1.1.4'
N N 0.0311 0.0180 'International Tables Vol C Tables 4.2.6.8 and 6.1.1.4'
O O 0.0492 0.0322 'International Tables Vol C Tables 4.2.6.8 and 6.1.1.4'
K K 0.3868 1.0657 'International Tables Vol C Tables 4.2.6.8 and 6.1.1.4'
As As -0.9300 1.0051 'International Tables Vol C Tables 4.2.6.8 and 6.1.1.4'
Mo Mo -0.0483 2.7339 'International Tables Vol C Tables 4.2.6.8 and 6.1.1.4'

loop_
_geom_angle_atom_site_label_1
_geom_angle_atom_site_label_2
_geom_angle_atom_site_label_3
_geom_angle
C17 Mo1 C15 87.24(13)
C17 Mo1 C16 82.38(13)
C15 Mo1 C16 89.74(13)
C17 Mo1 C2 95.25(10)
C15 Mo1 C2 126.34(11)
C16 Mo1 C2 143.81(11)
C17 Mo1 C1 104.47(10)
C15 Mo1 C1 156.35(10)
C16 Mo1 C1 111.88(11)
C2 Mo1 C1 33.67(8)
C17 Mo1 As3 138.80(10)
C15 Mo1 As3 132.79(10)
C16 Mo1 As3 87.78(8)
C2 Mo1 As3 70.32(6)
C1 Mo1 As3 43.70(6)
C17 Mo1 As1 114.22(10)
C15 Mo1 As1 87.08(9)
C16 Mo1 As1 162.89(10)
C2 Mo1 As1 43.44(5)
C1 Mo1 As1 69.42(5)
As3 Mo1 As1 82.119(10)
C17 Mo1 As2 164.52(11)
C15 Mo1 As2 87.49(9)
C16 Mo1 As2 112.14(9)
C2 Mo1 As2 76.31(6)
C1 Mo1 As2 75.79(5)
As3 Mo1 As2 50.784(9)
As1 Mo1 As2 50.949(10)
C2 As1 As2 97.41(7)
C2 As1 Mo1 60.14(7)
As2 As1 Mo1 66.376(11)
As3 As2 As1 97.108(14)
As3 As2 Mo1 61.873(10)
As1 As2 Mo1 62.675(10)
C1 As3 As2 97.90(7)
C1 As3 Mo1 61.56(7)
As2 As3 Mo1 67.342(11)
C2 C1 C3 121.1(2)
C2 C1 As3 123.88(17)
C3 C1 As3 114.77(16)
C2 C1 Mo1 72.51(13)
C3 C1 Mo1 131.44(15)
As3 C1 Mo1 74.74(7)
C1 C2 C9 121.2(2)
C1 C2 As1 123.62(18)
C9 C2 As1 115.06(16)
C1 C2 Mo1 73.82(13)
C9 C2 Mo1 126.79(16)
As1 C2 Mo1 76.43(8)
C4 C3 C8 118.9(2)
C4 C3 C1 122.1(2)
C8 C3 C1 119.0(2)
C5 C4 C3 120.1(2)
C5 C4 H4 120.0
C3 C4 H4 120.0
C6 C5 C4 120.6(2)
C6 C5 H5 119.7
C4 C5 H5 119.7
C5 C6 C7 119.5(2)
C5 C6 H6 120.3
C7 C6 H6 120.3
C8 C7 C6 120.2(2)
C8 C7 H7 119.9
C6 C7 H7 119.9
C7 C8 C3 120.8(2)
C7 C8 H8 119.6
C3 C8 H8 119.6
C14 C9 C10 117.7(2)
C14 C9 C2 119.7(2)
C10 C9 C2 122.6(2)
C11 C10 C9 121.1(3)
C11 C10 H10 119.5
C9 C10 H10 119.5
C12 C11 C10 120.5(3)
C12 C11 H11 119.8
C10 C11 H11 119.8
C13 C12 C11 119.2(3)
C13 C12 H12 120.4
C11 C12 H12 120.4
C12 C13 C14 120.9(3)
C12 C13 H13 119.6
C14 C13 H13 119.6
C13 C14 C9 120.6(3)
C13 C14 H14 119.7
C9 C14 H14 119.7
O1 C15 Mo1 178.2(3)
O2 C16 Mo1 177.2(3)
O3 C17 Mo1 175.2(3)
C34 Mo2 C32 83.12(9)
C34 Mo2 C33 89.90(9)
C32 Mo2 C33 91.00(10)
C34 Mo2 C19 98.89(8)
C32 Mo2 C19 158.18(9)
C33 Mo2 C19 110.68(9)
C34 Mo2 C18 124.72(8)
C32 Mo2 C18 152.15(8)
C33 Mo2 C18 88.52(8)
C19 Mo2 C18 33.21(7)
C34 Mo2 As4 91.12(6)
C32 Mo2 As4 114.69(7)
C33 Mo2 As4 154.23(7)
C19 Mo2 As4 43.81(5)
C18 Mo2 As4 69.89(5)
C34 Mo2 As5 130.48(7)
C32 Mo2 As5 85.55(7)
C33 Mo2 As5 138.43(7)
C19 Mo2 As5 76.61(5)
C18 Mo2 As5 76.58(5)
As4 Mo2 As5 51.454(9)
C34 Mo2 As6 168.06(7)
C32 Mo2 As6 108.67(7)
C33 Mo2 As6 91.73(7)
C19 Mo2 As6 69.49(5)
C18 Mo2 As6 43.54(5)
As4 Mo2 As6 82.316(9)
As5 Mo2 As6 51.172(9)
C19 As4 As5 96.82(7)
C19 As4 Mo2 61.32(6)
As5 As4 Mo2 65.142(10)
As4 As5 As6 98.461(13)
As4 As5 Mo2 63.404(9)
As6 As5 Mo2 64.443(10)
C18 As6 As5 96.39(7)
C18 As6 Mo2 60.39(6)
As5 As6 Mo2 64.385(10)
C19 C18 C20 121.84(19)
C19 C18 As6 124.21(17)
C20 C18 As6 113.74(15)
C19 C18 Mo2 73.34(12)
C20 C18 Mo2 129.05(14)
As6 C18 Mo2 76.07(7)
C18 C19 C26 120.9(2)
C18 C19 As4 124.05(17)
C26 C19 As4 114.93(16)
C18 C19 Mo2 73.45(12)
C26 C19 Mo2 129.81(15)
As4 C19 Mo2 74.87(7)
C21 C20 C25 118.1(2)
C21 C20 C18 123.2(2)
C25 C20 C18 118.7(2)
C22 C21 C20 120.2(2)
C22 C21 H21 119.9
C20 C21 H21 119.9
C23 C22 C21 120.9(3)
C23 C22 H22 119.5
C21 C22 H22 119.5
C24 C23 C22 119.2(2)
C24 C23 H23 120.4
C22 C23 H23 120.4
C23 C24 C25 120.0(2)
C23 C24 H24 120.0
C25 C24 H24 120.0
C24 C25 C20 121.5(2)
C24 C25 H25 119.3
C20 C25 H25 119.3
C27 C26 C31 118.3(2)
C27 C26 C19 122.4(2)
C31 C26 C19 119.2(2)
C26 C27 C28 121.0(3)
C26 C27 H27 119.5
C28 C27 H27 119.5
C29 C28 C27 120.1(3)
C29 C28 H28 119.9
C27 C28 H28 119.9
C30 C29 C28 119.3(2)
C30 C29 H29 120.3
C28 C29 H29 120.3
C29 C30 C31 120.7(2)
C29 C30 H30 119.6
C31 C30 H30 119.6
C26 C31 C30 120.5(2)
C26 C31 H31 119.8
C30 C31 H31 119.8
O4 C32 Mo2 177.3(2)
O5 C33 Mo2 178.9(2)
O6 C34 Mo2 176.4(2)
O103 K101 O105 102.64(6)
O103 K101 O102 114.52(5)
O105 K101 O102 136.02(5)
O103 K101 O104 59.37(5)
O105 K101 O104 126.92(5)
O102 K101 O104 93.15(5)
O103 K101 O106 142.40(5)
O105 K101 O106 59.89(5)
O102 K101 O106 98.03(5)
O104 K101 O106 102.50(5)
O103 K101 O101 94.69(5)
O105 K101 O101 96.35(5)
O102 K101 O101 59.33(5)
O104 K101 O101 131.80(5)
O106 K101 O101 118.84(5)
O103 K101 N101 61.43(5)
O105 K101 N101 60.31(6)
O102 K101 N101 118.44(5)
O104 K101 N101 120.21(5)
O106 K101 N101 119.42(6)
O101 K101 N101 60.03(5)
O103 K101 N102 118.91(5)
O105 K101 N102 119.66(5)
O102 K101 N102 61.26(5)
O104 K101 N102 60.17(5)
O106 K101 N102 60.49(5)
O101 K101 N102 119.62(5)
N101 K101 N102 179.58(6)
C113 N101 C101 109.6(2)
C113 N101 C107 109.8(2)
C101 N101 C107 109.5(2)
C113 N101 K101 108.66(14)
C101 N101 K101 110.62(14)
C107 N101 K101 108.68(14)
C112 N102 C118 109.3(2)
C112 N102 C106 110.7(2)
C118 N102 C106 109.49(19)
C112 N102 K101 108.79(13)
C118 N102 K101 110.00(14)
C106 N102 K101 108.62(13)
C103 O101 C102 111.02(18)
C103 O101 K101 111.57(13)
C102 O101 K101 117.20(13)
C105 O102 C104 111.07(18)
C105 O102 K101 113.21(13)
C104 O102 K101 118.13(13)
C109 O103 C108 110.37(19)
C109 O103 K101 117.27(13)
C108 O103 K101 115.13(14)
C110 O104 C111 111.27(18)
C110 O104 K101 115.25(14)
C111 O104 K101 119.67(14)
C115 O105 C114 111.6(2)
C115 O105 K101 115.65(15)
C114 O105 K101 120.02(15)
C117 O106 C116 111.1(2)
C117 O106 K101 113.64(14)
C116 O106 K101 113.15(14)
N101 C101 C102 113.6(2)
N101 C101 H10A 108.8
C102 C101 H10A 108.8
N101 C101 H10B 108.8
C102 C101 H10B 108.8
H10A C101 H10B 107.7
O101 C102 C101 109.5(2)
O101 C102 H10C 109.8
C101 C102 H10C 109.8
O101 C102 H10D 109.8
C101 C102 H10D 109.8
H10C C102 H10D 108.2
O101 C103 C104 109.5(2)
O101 C103 H10E 109.8
C104 C103 H10E 109.8
O101 C103 H10F 109.8
C104 C103 H10F 109.8
H10E C103 H10F 108.2
O102 C104 C103 108.7(2)
O102 C104 H10G 110.0
C103 C104 H10G 110.0
O102 C104 H10H 110.0
C103 C104 H10H 110.0
H10G C104 H10H 108.3
O102 C105 C106 109.1(2)
O102 C105 H10I 109.9
C106 C105 H10I 109.9
O102 C105 H10J 109.9
C106 C105 H10J 109.9
H10I C105 H10J 108.3
N102 C106 C105 112.8(2)
N102 C106 H10K 109.0
C105 C106 H10K 109.0
N102 C106 H10L 109.0
C105 C106 H10L 109.0
H10K C106 H10L 107.8
N101 C107 C108 113.3(2)
N101 C107 H10M 108.9
C108 C107 H10M 108.9
N101 C107 H10N 108.9
C108 C107 H10N 108.9
H10M C107 H10N 107.7
O103 C108 C107 108.6(2)
O103 C108 H10O 110.0
C107 C108 H10O 110.0
O103 C108 H10P 110.0
C107 C108 H10P 110.0
H10O C108 H10P 108.4
O103 C109 C110 108.6(2)
O103 C109 H10Q 110.0
C110 C109 H10Q 110.0
O103 C109 H10R 110.0
C110 C109 H10R 110.0
H10Q C109 H10R 108.4
O104 C110 C109 108.8(2)
O104 C110 H11A 109.9
C109 C110 H11A 109.9
O104 C110 H11B 109.9
C109 C110 H11B 109.9
H11A C110 H11B 108.3
O104 C111 C112 109.0(2)
O104 C111 H11C 109.9
C112 C111 H11C 109.9
O104 C111 H11D 109.9
C112 C111 H11D 109.9
H11C C111 H11D 108.3
N102 C112 C111 114.5(2)
N102 C112 H11E 108.6
C111 C112 H11E 108.6
N102 C112 H11F 108.6
C111 C112 H11F 108.6
H11E C112 H11F 107.6
N101 C113 C114 114.0(2)
N101 C113 H11G 108.7
C114 C113 H11G 108.7
N101 C113 H11H 108.7
C114 C113 H11H 108.7
H11G C113 H11H 107.6
O105 C114 C113 109.0(2)
O105 C114 H11I 109.9
C113 C114 H11I 109.9
O105 C114 H11J 109.9
C113 C114 H11J 109.9
H11I C114 H11J 108.3
O105 C115 C116 108.9(2)
O105 C115 H11K 109.9
C116 C115 H11K 109.9
O105 C115 H11L 109.9
C116 C115 H11L 109.9
H11K C115 H11L 108.3
O106 C116 C115 109.3(2)
O106 C116 H11M 109.8
C115 C116 H11M 109.8
O106 C116 H11N 109.8
C115 C116 H11N 109.8
H11M C116 H11N 108.3
O106 C117 C118 108.9(2)
O106 C117 H11O 109.9
C118 C117 H11O 109.9
O106 C117 H11P 109.9
C118 C117 H11P 109.9
H11O C117 H11P 108.3
N102 C118 C117 113.5(2)
N102 C118 H11Q 108.9
C117 C118 H11Q 108.9
N102 C118 H11R 108.9
C117 C118 H11R 108.9
H11Q C118 H11R 107.7
O204 K201 O203 60.86(6)
O204 K201 O201 135.74(6)
O203 K201 O201 96.02(6)
O204 K201 O205 120.74(6)
O203 K201 O205 98.66(6)
O201 K201 O205 98.47(6)
O204 K201 O202 94.39(6)
O203 K201 O202 115.99(6)
O201 K201 O202 60.48(5)
O205 K201 O202 140.06(6)
O204 K201 O206 99.10(6)
O203 K201 O206 139.39(6)
O201 K201 O206 119.42(6)
O205 K201 O206 59.50(6)
O202 K201 O206 99.44(5)
O204 K201 N201 120.50(7)
O203 K201 N201 60.62(6)
O201 K201 N201 60.62(7)
O205 K201 N201 60.03(6)
O202 K201 N201 119.97(7)
O206 K201 N201 118.47(6)
O204 K201 N202 60.86(6)
O203 K201 N202 120.91(6)
O201 K201 N202 119.34(6)
O205 K201 N202 118.51(6)
O202 K201 N202 60.39(6)
O206 K201 N202 59.93(6)
N201 K201 N202 178.29(7)
C201 N201 C213 109.9(3)
C201 N201 C207 110.9(3)
C213 N201 C207 109.5(3)
C201 N201 K201 108.37(17)
C213 N201 K201 109.74(18)
C207 N201 K201 108.42(18)
C212 N202 C218 110.4(2)
C212 N202 C206 110.0(2)
C218 N202 C206 108.8(2)
C212 N202 K201 107.58(17)
C218 N202 K201 109.90(16)
C206 N202 K201 110.19(16)
C202 O201 C203 111.2(2)
C202 O201 K201 118.90(17)
C203 O201 K201 113.82(15)
C204 O202 C205 110.6(2)
C204 O202 K201 112.95(15)
C205 O202 K201 114.98(15)
C208 O203 C209 111.9(2)
C208 O203 K201 118.03(17)
C209 O203 K201 114.30(17)
C310 O204 C211 110.7(2)
C310 O204 K201 113.77(16)
C211 O204 K201 118.32(16)
C214 O205 C215 111.2(2)
C214 O205 K201 119.83(17)
C215 O205 K201 116.70(17)
C216 O206 C217 110.0(2)
C216 O206 K201 113.16(16)
C217 O206 K201 116.71(16)
N201 C201 C202 114.2(3)
N201 C201 H20A 108.7
C202 C201 H20A 108.7
N201 C201 H20B 108.7
C202 C201 H20B 108.7
H20A C201 H20B 107.6
O201 C202 C201 109.9(2)
O201 C202 H20C 109.7
C201 C202 H20C 109.7
O201 C202 H20D 109.7
C201 C202 H20D 109.7
H20C C202 H20D 108.2
O201 C203 C204 109.6(2)
O201 C203 H20E 109.8
C204 C203 H20E 109.8
O201 C203 H20F 109.8
C204 C203 H20F 109.8
H20E C203 H20F 108.2
O202 C204 C203 110.5(2)
O202 C204 H20G 109.6
C203 C204 H20G 109.6
O202 C204 H20H 109.6
C203 C204 H20H 109.6
H20G C204 H20H 108.1
O202 C205 C206 110.0(2)
O202 C205 H20I 109.7
C206 C205 H20I 109.7
O202 C205 H20J 109.7
C206 C205 H20J 109.7
H20I C205 H20J 108.2
N202 C206 C205 113.6(2)
N202 C206 H20K 108.9
C205 C206 H20K 108.9
N202 C206 H20L 108.9
C205 C206 H20L 108.9
H20K C206 H20L 107.7
N201 C207 C208 113.8(3)
N201 C207 H20M 108.8
C208 C207 H20M 108.8
N201 C207 H20N 108.8
C208 C207 H20N 108.8
H20M C207 H20N 107.7
O203 C208 C207 108.9(3)
O203 C208 H20O 109.9
C207 C208 H20O 109.9
O203 C208 H20P 109.9
C207 C208 H20P 109.9
H20O C208 H20P 108.3
O203 C209 C310 109.4(2)
O203 C209 H20Q 109.8
C310 C209 H20Q 109.8
O203 C209 H20R 109.8
C310 C209 H20R 109.8
H20Q C209 H20R 108.2
O204 C310 C209 109.2(2)
O204 C310 H21A 109.8
C209 C310 H21A 109.8
O204 C310 H21B 109.8
C209 C310 H21B 109.8
H21A C310 H21B 108.3
O204 C211 C212 109.2(2)
O204 C211 H21C 109.8
C212 C211 H21C 109.8
O204 C211 H21D 109.8
C212 C211 H21D 109.8
H21C C211 H21D 108.3
N202 C212 C211 113.9(2)
N202 C212 H21E 108.8
C211 C212 H21E 108.8
N202 C212 H21F 108.8
C211 C212 H21F 108.8
H21E C212 H21F 107.7
N201 C213 C214 113.8(3)
N201 C213 H21G 108.8
C214 C213 H21G 108.8
N201 C213 H21H 108.8
C214 C213 H21H 108.8
H21G C213 H21H 107.7
O205 C214 C213 109.5(3)
O205 C214 H21I 109.8
C213 C214 H21I 109.8
O205 C214 H21J 109.8
C213 C214 H21J 109.8
H21I C214 H21J 108.2
O205 C215 C216 110.3(2)
O205 C215 H21K 109.6
C216 C215 H21K 109.6
O205 C215 H21L 109.6
C216 C215 H21L 109.6
H21K C215 H21L 108.1
O206 C216 C215 109.6(2)
O206 C216 H21M 109.8
C215 C216 H21M 109.8
O206 C216 H21N 109.8
C215 C216 H21N 109.8
H21M C216 H21N 108.2
O206 C217 C218 109.3(2)
O206 C217 H21O 109.8
C218 C217 H21O 109.8
O206 C217 H21P 109.8
C218 C217 H21P 109.8
H21O C217 H21P 108.3
N202 C218 C217 114.1(2)
N202 C218 H21Q 108.7
C217 C218 H21Q 108.7
N202 C218 H21R 108.7
C217 C218 H21R 108.7
H21Q C218 H21R 107.6

loop_
_geom_bond_atom_site_label_1
_geom_bond_atom_site_label_2
_geom_bond_distance
Mo1 C17 1.937(3)
Mo1 C15 1.938(3)
Mo1 C16 1.955(3)
Mo1 C2 2.414(2)
Mo1 C1 2.431(2)
Mo1 As3 2.6665(3)
Mo1 As1 2.7056(3)
Mo1 As2 2.7902(3)
As1 C2 1.914(2)
As1 As2 2.3651(5)
As2 As3 2.3426(4)
As3 C1 1.910(2)
C1 C2 1.403(3)
C1 C3 1.498(3)
C2 C9 1.502(3)
C3 C4 1.390(3)
C3 C8 1.394(3)
C4 C5 1.390(3)
C4 H4 0.9500
C5 C6 1.384(4)
C5 H5 0.9500
C6 C7 1.385(4)
C6 H6 0.9500
C7 C8 1.382(4)
C7 H7 0.9500
C8 H8 0.9500
C9 C14 1.393(3)
C9 C10 1.395(4)
C10 C11 1.383(4)
C10 H10 0.9500
C11 C12 1.381(4)
C11 H11 0.9500
C12 C13 1.369(5)
C12 H12 0.9500
C13 C14 1.392(4)
C13 H13 0.9500
C14 H14 0.9500
C15 O1 1.154(4)
C16 O2 1.155(3)
C17 O3 1.164(4)
Mo2 C34 1.951(2)
Mo2 C32 1.953(2)
Mo2 C33 1.972(2)
Mo2 C19 2.435(2)
Mo2 C18 2.437(2)
Mo2 As4 2.6797(3)
Mo2 As5 2.7191(3)
Mo2 As6 2.7204(3)
As4 C19 1.922(2)
As4 As5 2.3438(4)
As5 As6 2.3491(4)
As6 C18 1.931(2)
C18 C19 1.392(3)
C18 C20 1.499(3)
C19 C26 1.497(3)
C20 C21 1.394(3)
C20 C25 1.396(3)
C21 C22 1.390(4)
C21 H21 0.9500
C22 C23 1.388(4)
C22 H22 0.9500
C23 C24 1.382(4)
C23 H23 0.9500
C24 C25 1.384(4)
C24 H24 0.9500
C25 H25 0.9500
C26 C27 1.375(3)
C26 C31 1.382(3)
C27 C28 1.388(4)
C27 H27 0.9500
C28 C29 1.374(4)
C28 H28 0.9500
C29 C30 1.365(4)
C29 H29 0.9500
C30 C31 1.388(4)
C30 H30 0.9500
C31 H31 0.9500
C32 O4 1.159(3)
C33 O5 1.152(3)
C34 O6 1.165(3)
K101 O103 2.7979(17)
K101 O105 2.8069(17)
K101 O102 2.8146(17)
K101 O104 2.8280(16)
K101 O106 2.8689(17)
K101 O101 2.8894(17)
K101 N101 2.977(2)
K101 N102 3.0030(19)
N101 C113 1.471(3)
N101 C101 1.472(3)
N101 C107 1.474(3)
N102 C112 1.471(3)
N102 C118 1.473(3)
N102 C106 1.473(3)
O101 C103 1.424(3)
O101 C102 1.429(3)
O102 C105 1.426(3)
O102 C104 1.428(3)
O103 C109 1.423(3)
O103 C108 1.427(3)
O104 C110 1.421(3)
O104 C111 1.424(3)
O105 C115 1.419(3)
O105 C114 1.423(3)
O106 C117 1.422(3)
O106 C116 1.428(3)
C101 C102 1.503(4)
C101 H10A 0.9900
C101 H10B 0.9900
C102 H10C 0.9900
C102 H10D 0.9900
C103 C104 1.491(4)
C103 H10E 0.9900
C103 H10F 0.9900
C104 H10G 0.9900
C104 H10H 0.9900
C105 C106 1.508(4)
C105 H10I 0.9900
C105 H10J 0.9900
C106 H10K 0.9900
C106 H10L 0.9900
C107 C108 1.512(3)
C107 H10M 0.9900
C107 H10N 0.9900
C108 H10O 0.9900
C108 H10P 0.9900
C109 C110 1.497(3)
C109 H10Q 0.9900
C109 H10R 0.9900
C110 H11A 0.9900
C110 H11B 0.9900
C111 C112 1.502(4)
C111 H11C 0.9900
C111 H11D 0.9900
C112 H11E 0.9900
C112 H11F 0.9900
C113 C114 1.495(4)
C113 H11G 0.9900
C113 H11H 0.9900
C114 H11I 0.9900
C114 H11J 0.9900
C115 C116 1.492(4)
C115 H11K 0.9900
C115 H11L 0.9900
C116 H11M 0.9900
C116 H11N 0.9900
C117 C118 1.510(4)
C117 H11O 0.9900
C117 H11P 0.9900
C118 H11Q 0.9900
C118 H11R 0.9900
K201 O204 2.7899(19)
K201 O203 2.8076(19)
K201 O201 2.8219(19)
K201 O205 2.8267(19)
K201 O202 2.8701(18)
K201 O206 2.8856(19)
K201 N201 3.007(2)
K201 N202 3.015(2)
N201 C201 1.464(4)
N201 C213 1.477(4)
N201 C207 1.478(4)
N202 C212 1.467(4)
N202 C218 1.473(3)
N202 C206 1.477(3)
O201 C202 1.422(4)
O201 C203 1.427(3)
O202 C204 1.422(3)
O202 C205 1.426(3)
O203 C208 1.420(4)
O203 C209 1.429(4)
O204 C310 1.421(3)
O204 C211 1.428(4)
O205 C214 1.424(4)
O205 C215 1.429(3)
O206 C216 1.425(3)
O206 C217 1.425(4)
C201 C202 1.512(4)
C201 H20A 0.9900
C201 H20B 0.9900
C202 H20C 0.9900
C202 H20D 0.9900
C203 C204 1.486(4)
C203 H20E 0.9900
C203 H20F 0.9900
C204 H20G 0.9900
C204 H20H 0.9900
C205 C206 1.505(4)
C205 H20I 0.9900
C205 H20J 0.9900
C206 H20K 0.9900
C206 H20L 0.9900
C207 C208 1.506(5)
C207 H20M 0.9900
C207 H20N 0.9900
C208 H20O 0.9900
C208 H20P 0.9900
C209 C310 1.492(5)
C209 H20Q 0.9900
C209 H20R 0.9900
C310 H21A 0.9900
C310 H21B 0.9900
C211 C212 1.504(4)
C211 H21C 0.9900
C211 H21D 0.9900
C212 H21E 0.9900
C212 H21F 0.9900
C213 C214 1.510(4)
C213 H21G 0.9900
C213 H21H 0.9900
C214 H21I 0.9900
C214 H21J 0.9900
C215 C216 1.483(5)
C215 H21K 0.9900
C215 H21L 0.9900
C216 H21M 0.9900
C216 H21N 0.9900
C217 C218 1.501(4)
C217 H21O 0.9900
C217 H21P 0.9900
C218 H21Q 0.9900
C218 H21R 0.9900
